data_7050542
loop_
_publ_author_name
'Tong, Ming-Liang'
'Ru, Jie'
'Wu, Yin-Miao'
'Chen, Xiao-Ming'
'Chang, Ho-Chol'
'Mochizuki, K.'
'Kitagawa, S.'

_publ_section_title
;
 Cation-templated construction of three-dimensional \a-Po cubic-type
 [M(dca)3]-- networks. Syntheses, structures and magnetic properties of
 A[M(dca)3] (dca&#x2009;=&#x2009;dicyanamide; for
 A&#x2009;=&#x2009;benzyltributylammonium, M&#x2009;=&#x2009;Mn2+,
 Co2+; for A&#x2009;=&#x2009;benzyltriethylammonium,
 M&#x2009;=&#x2009;Mn2+, Fe2+)
;
_journal_issue 5
_journal_name_full 'New Journal of Chemistry'
_journal_page_first 779
_journal_paper_doi 10.1039/b300760j
_journal_volume 27
_journal_year 2003
_chemical_formula_sum 'C25 H34 Co N10'
_chemical_formula_weight 533.55
_chemical_name_systematic
;
?
;
_space_group_IT_number 62
_symmetry_cell_setting orthorhombic
_symmetry_space_group_name_Hall '-P 2ac 2n'
_symmetry_space_group_name_H-M 'P n m a'
_atom_sites_solution_hydrogens geom
_atom_sites_solution_primary direct
_atom_sites_solution_secondary difmap
_audit_creation_method SHELXL-97
_cell_angle_alpha 90.00
_cell_angle_beta 90.00
_cell_angle_gamma 90.00
_cell_formula_units_Z 4
_cell_length_a 12.536(8)
_cell_length_b 17.480(1)
_cell_length_c 12.372(6)
_cell_measurement_reflns_used 25
_cell_measurement_temperature 293(2)
_cell_measurement_theta_max 18
_cell_measurement_theta_min 12
_cell_volume 2711(2)
_computing_cell_refinement 'XSCANS (Siemens, 1990)'
_computing_data_collection 'XSCANS (Siemens, 1990)'
_computing_data_reduction 'XSCANS (Siemens, 1990)'
_computing_molecular_graphics 'ORTEP-II (Johnson, 1976)'
_computing_publication_material 'SHELXL-97 (Sheldrick, 1997)'
_computing_structure_refinement 'SHELXL-97 (Sheldrick, 1997)'
_computing_structure_solution 'SHELXS-97 (Sheldrick, 1997)'
_diffrn_ambient_temperature 293(2)
_diffrn_measured_fraction_theta_full 0.919
_diffrn_measured_fraction_theta_max 0.919
_diffrn_measurement_device_type 'Siemens R3m'
_diffrn_measurement_method \w-scans
_diffrn_radiation_monochromator graphite
_diffrn_radiation_source 'fine-focus sealed tube'
_diffrn_radiation_type MoK\a
_diffrn_radiation_wavelength 0.71073
_diffrn_reflns_av_R_equivalents 0.0665
_diffrn_reflns_av_sigmaI/netI 0.0375
_diffrn_reflns_limit_h_max 16
_diffrn_reflns_limit_h_min 0
_diffrn_reflns_limit_k_max 22
_diffrn_reflns_limit_k_min -1
_diffrn_reflns_limit_l_max 15
_diffrn_reflns_limit_l_min 0
_diffrn_reflns_number 3248
_diffrn_reflns_theta_full 27.00
_diffrn_reflns_theta_max 27.00
_diffrn_reflns_theta_min 2.02
_diffrn_standards_interval_count 200
_diffrn_standards_number 2
_exptl_absorpt_coefficient_mu 0.666
_exptl_crystal_colour Purple
_exptl_crystal_density_diffrn 1.307
_exptl_crystal_density_method 'not measured'
_exptl_crystal_description polyhedral
_exptl_crystal_F_000 1124
_exptl_crystal_size_max 0.50
_exptl_crystal_size_mid 0.40
_exptl_crystal_size_min 0.20
_refine_diff_density_max 0.602
_refine_diff_density_min -0.862
_refine_diff_density_rms 0.086
_refine_ls_extinction_coef 0.044(3)
_refine_ls_extinction_expression Fc^*^=kFc[1+0.001xFc^2^\l^3^/sin(2\q)]^-1/4^
_refine_ls_extinction_method SHELXL
_refine_ls_goodness_of_fit_ref 1.064
_refine_ls_hydrogen_treatment constr
_refine_ls_matrix_type full
_refine_ls_number_parameters 179
_refine_ls_number_reflns 3050
_refine_ls_number_restraints 0
_refine_ls_restrained_S_all 1.064
_refine_ls_R_factor_all 0.0935
_refine_ls_R_factor_gt 0.0578
_refine_ls_shift/su_max 0.000
_refine_ls_shift/su_mean 0.000
_refine_ls_structure_factor_coef Fsqd
_refine_ls_weighting_details 'w=1/[\s^2^(Fo^2^)+(0.1103P)^2^+0.1332P] where P=(Fo^2^+2Fc^2^)/3'
_refine_ls_weighting_scheme calc
_refine_ls_wR_factor_gt 0.1578
_refine_ls_wR_factor_ref 0.1812
_reflns_number_gt 1958
_reflns_number_total 3050
_reflns_threshold_expression >2sigma(I)
_cod_data_source_file b300760j.txt
_cod_data_source_block complex_2
_cod_depositor_comments
;
The following automatic conversions were performed:
'_symmetry_cell_setting' value 'Orthorhombic' changed to 'orthorhombic'
according to '/home/saulius/struct/CIF-dictionaries/cif_core.dic'
dictionary named 'cif_core.dic' version 2.4.1 from 2010-06-29.

Automatic conversion script
Id: cif_fix_enum 1527 2010-12-29 10:47:43Z saulius 

The following automatic conversions were performed:

'_refine_ls_weighting_scheme' value 'calc
w=1/[\s^2^(Fo^2^)+(0.1103P)^2^+0.1332P] where P=(Fo^2^+2Fc^2^)/3' was
changed to 'calc'. New tag '_refine_ls_weighting_details' was
created. The value of the new tag was set to
'w=1/[\s^2^(Fo^2^)+(0.1103P)^2^+0.1332P] where P=(Fo^2^+2Fc^2^)/3'.

Automatic conversion script
Id: cif_fix_values 3143 2015-03-26 13:38:13Z robertas 
;
_cod_original_sg_symbol_H-M pnma
_cod_database_code 7050542

loop_
_symmetry_equiv_pos_as_xyz
'x, y, z'
'-x+1/2, -y, z+1/2'
'-x, y+1/2, -z'
'x+1/2, -y+1/2, -z+1/2'
'-x, -y, -z'
'x-1/2, y, -z-1/2'
'x, -y-1/2, z'
'-x-1/2, y-1/2, z-1/2'

loop_
_atom_site_label
_atom_site_type_symbol
_atom_site_fract_x
_atom_site_fract_y
_atom_site_fract_z
_atom_site_U_iso_or_equiv
_atom_site_adp_type
_atom_site_occupancy
_atom_site_calc_flag
_atom_site_refinement_flags
_atom_site_disorder_assembly
_atom_site_disorder_group
Co1 Co 1.0000 0.5000 0.5000 0.0313(2) Uani 1 d S . .
N1 N 0.9001(2) 0.52068(18) 0.6426(2) 0.0440(7) Uani 1 d . . .
N2 N 0.8120(3) 0.5585(2) 0.8129(3) 0.0776(13) Uani 1 d . . .
N3 N 0.6443(2) 0.52404(17) 0.9070(2) 0.0435(7) Uani 1 d . . .
N4 N 0.9909(2) 0.61932(17) 0.4560(3) 0.0460(7) Uani 1 d . . .
N5 N 0.9734(3) 0.7500 0.3806(3) 0.0445(10) Uani 1 d S . .
N6 N 0.8468(3) 0.7500 0.0756(3) 0.0391(9) Uani 1 d S . .
C1 C 0.8533(3) 0.5350(2) 0.7213(3) 0.0414(8) Uani 1 d . . .
C2 C 0.7211(3) 0.5373(2) 0.8575(2) 0.0398(8) Uani 1 d . . .
C3 C 0.9828(2) 0.68271(19) 0.4278(3) 0.0381(7) Uani 1 d . . .
C4 C 0.8404(4) 0.7500 -0.0491(4) 0.0486(13) Uani 1 d S . .
H4A H 0.8012 0.7944 -0.0718 0.080 Uiso 1 d R . .
C5 C 0.9500(5) 0.7500 -0.1075(4) 0.0561(14) Uani 1 d S . .
H5A H 0.9894 0.7056 -0.0855 0.080 Uiso 1 d R . .
C6 C 0.9382(6) 0.7500 -0.2310(5) 0.078(2) Uani 1 d S . .
H6A H 0.8991 0.7945 -0.2535 0.080 Uiso 1 d R . .
C7 C 1.0448(7) 0.7500 -0.2882(5) 0.102(3) Uani 1 d S . .
H7A H 1.0336 0.7500 -0.3649 0.080 Uiso 1 d SR . .
H7B H 1.0843 0.7948 -0.2680 0.080 Uiso 1 d R . .
C8 C 0.9080(3) 0.68021(18) 0.1182(3) 0.0395(8) Uani 1 d . . .
H8A H 0.9058 0.6816 0.1957 0.080 Uiso 1 d R . .
H8B H 0.9813 0.6855 0.0971 0.080 Uiso 1 d R . .
C9 C 0.8697(3) 0.60142(19) 0.0814(3) 0.0432(8) Uani 1 d . . .
H9A H 0.8831 0.5947 0.0056 0.080 Uiso 1 d R . .
H9B H 0.7944 0.5965 0.0940 0.080 Uiso 1 d R . .
C10 C 0.9311(3) 0.5410(2) 0.1469(3) 0.0484(9) Uani 1 d . . .
H10A H 0.9139 0.5471 0.2220 0.080 Uiso 1 d R . .
H10B H 1.0062 0.5500 0.1386 0.080 Uiso 1 d R . .
C11 C 0.9063(3) 0.4584(2) 0.1140(3) 0.0578(10) Uani 1 d . . .
H11A H 0.9467 0.4234 0.1575 0.080 Uiso 1 d R . .
H11B H 0.8315 0.4487 0.1236 0.080 Uiso 1 d R . .
H11C H 0.9248 0.4516 0.0393 0.080 Uiso 1 d R . .
C12 C 0.7308(4) 0.7500 0.1194(4) 0.0511(13) Uani 1 d S . .
H12A H 0.6948 0.7057 0.0916 0.080 Uiso 1 d R . .
C13 C 0.7202(4) 0.7500 0.2410(4) 0.0498(13) Uani 1 d S . .
C14 C 0.7172(3) 0.6812(2) 0.2991(3) 0.0604(11) Uani 1 d . . .
H14A H 0.7157 0.6340 0.2594 0.080 Uiso 1 d R . .
C15 C 0.7150(4) 0.6804(3) 0.4113(4) 0.0796(15) Uani 1 d . . .
H15A H 0.7144 0.6329 0.4503 0.080 Uiso 1 d R . .
C16 C 0.7147(5) 0.7500 0.4667(6) 0.079(2) Uani 1 d S . .
H16A H 0.7141 0.7500 0.5442 0.080 Uiso 1 d SR . .

loop_
_atom_site_aniso_label
_atom_site_aniso_U_11
_atom_site_aniso_U_22
_atom_site_aniso_U_33
_atom_site_aniso_U_23
_atom_site_aniso_U_13
_atom_site_aniso_U_12
Co1 0.0324(3) 0.0316(4) 0.0298(4) 0.0007(2) 0.0000(2) -0.0004(2)
N1 0.0382(14) 0.0560(17) 0.0377(15) -0.0008(14) 0.0052(12) 0.0013(13)
N2 0.056(2) 0.124(3) 0.0521(19) -0.039(2) 0.0262(16) -0.040(2)
N3 0.0415(15) 0.0513(16) 0.0377(15) -0.0019(13) 0.0061(13) -0.0042(14)
N4 0.0567(18) 0.0341(16) 0.0474(16) -0.0008(14) -0.0030(13) 0.0016(13)
N5 0.058(3) 0.032(2) 0.043(2) 0.000 -0.0059(19) 0.000
N6 0.037(2) 0.041(2) 0.040(2) 0.000 -0.0056(17) 0.000
C1 0.0323(16) 0.055(2) 0.0367(17) -0.0001(16) -0.0005(14) -0.0095(16)
C2 0.0394(17) 0.050(2) 0.0296(15) -0.0058(15) -0.0017(13) -0.0064(16)
C3 0.0376(16) 0.0366(18) 0.0401(17) -0.0057(15) -0.0020(13) -0.0002(13)
C4 0.058(3) 0.043(3) 0.045(3) 0.000 -0.019(3) 0.000
C5 0.071(4) 0.056(3) 0.042(3) 0.000 -0.001(3) 0.000
C6 0.124(6) 0.065(4) 0.044(3) 0.000 -0.003(4) 0.000
C7 0.177(9) 0.074(5) 0.056(4) 0.000 0.042(5) 0.000
C8 0.0390(17) 0.0415(18) 0.0379(17) 0.0024(14) -0.0013(13) 0.0019(14)
C9 0.0458(18) 0.0435(19) 0.0403(17) -0.0017(15) -0.0029(15) -0.0011(15)
C10 0.058(2) 0.045(2) 0.0421(18) 0.0038(16) -0.0011(16) -0.0019(17)
C11 0.062(2) 0.045(2) 0.066(3) 0.0007(18) 0.013(2) -0.0001(19)
C12 0.034(2) 0.054(3) 0.066(3) 0.000 -0.002(2) 0.000
C13 0.033(2) 0.053(3) 0.063(3) 0.000 0.005(2) 0.000
C14 0.046(2) 0.060(3) 0.075(3) 0.005(2) 0.014(2) -0.0079(19)
C15 0.064(3) 0.094(4) 0.081(3) 0.022(3) 0.023(2) 0.001(3)
C16 0.051(4) 0.124(7) 0.062(4) 0.000 0.020(3) 0.000

loop_
_atom_type_symbol
_atom_type_description
_atom_type_scat_dispersion_real
_atom_type_scat_dispersion_imag
_atom_type_scat_source
C C 0.0033 0.0016 'International Tables Vol C Tables 4.2.6.8 and 6.1.1.4'
H H 0.0000 0.0000 'International Tables Vol C Tables 4.2.6.8 and 6.1.1.4'
N N 0.0061 0.0033 'International Tables Vol C Tables 4.2.6.8 and 6.1.1.4'
Co Co 0.3494 0.9721 'International Tables Vol C Tables 4.2.6.8 and 6.1.1.4'

loop_
_geom_angle_atom_site_label_1
_geom_angle_atom_site_label_2
_geom_angle_atom_site_label_3
_geom_angle
_geom_angle_site_symmetry_1
_geom_angle_site_symmetry_3
_geom_angle_publ_flag
N4 Co1 N4 180.0 . 5_766 ?
N4 Co1 N3 89.46(11) . 6_657 ?
N4 Co1 N3 90.54(11) 5_766 6_657 ?
N4 Co1 N3 90.54(11) . 2_664 ?
N4 Co1 N3 89.46(11) 5_766 2_664 ?
N3 Co1 N3 180.0 6_657 2_664 ?
N4 Co1 N1 89.22(12) . 5_766 ?
N4 Co1 N1 90.78(12) 5_766 5_766 ?
N3 Co1 N1 89.00(11) 6_657 5_766 ?
N3 Co1 N1 91.00(11) 2_664 5_766 ?
N4 Co1 N1 90.78(12) . . ?
N4 Co1 N1 89.22(12) 5_766 . ?
N3 Co1 N1 91.00(11) 6_657 . ?
N3 Co1 N1 89.00(11) 2_664 . ?
N1 Co1 N1 180.0 5_766 . ?
N4 Co1 Co1 14.93(9) . ? ?
N4 Co1 Co1 165.07(9) 5_766 ? ?
N3 Co1 Co1 78.91(8) 6_657 ? ?
N3 Co1 Co1 101.09(8) 2_664 ? ?
N1 Co1 Co1 99.48(8) 5_766 ? ?
N1 Co1 Co1 80.52(8) . ? ?
N4 Co1 Co1 77.61(8) . ? ?
N4 Co1 Co1 102.39(8) 5_766 ? ?
N3 Co1 Co1 163.59(8) 6_657 ? ?
N3 Co1 Co1 16.41(8) 2_664 ? ?
N1 Co1 Co1 80.86(9) 5_766 ? ?
N1 Co1 Co1 99.14(9) . ? ?
Co1 Co1 Co1 90.0 ? ? ?
N4 Co1 Co1 98.03(8) . ? ?
N4 Co1 Co1 81.97(8) 5_766 ? ?
N3 Co1 Co1 102.69(9) 6_657 ? ?
N3 Co1 Co1 77.31(9) 2_664 ? ?
N1 Co1 Co1 166.23(8) 5_766 ? ?
N1 Co1 Co1 13.77(8) . ? ?
Co1 Co1 Co1 90.0 ? ? ?
Co1 Co1 Co1 89.25(5) ? ? ?
C1 N1 Co1 174.9(3) . . ?
C1 N2 C2 128.0(3) . . ?
C2 N3 Co1 179.6(3) . ? ?
C3 N4 Co1 176.5(3) . . ?
C3 N5 C3 126.3(4) . 7_575 ?
C8 N6 C8 105.4(3) 7_575 . ?
C8 N6 C4 111.6(2) 7_575 . ?
C8 N6 C4 111.6(2) . . ?
C8 N6 C12 110.4(2) 7_575 . ?
C8 N6 C12 110.4(2) . . ?
C4 N6 C12 107.5(3) . . ?
N1 C1 N2 171.5(4) . . ?
N3 C2 N2 172.0(4) . . ?
N4 C3 N5 171.1(4) . . ?
N6 C4 C5 114.8(4) . . ?
C6 C5 C4 112.2(5) . . ?
C7 C6 C5 112.4(6) . . ?
C9 C8 N6 117.2(3) . . ?
C8 C9 C10 107.8(3) . . ?
C11 C10 C9 114.0(3) . . ?
C13 C12 N6 115.5(4) . . ?
C14 C13 C14 118.2(5) . 7_575 ?
C14 C13 C12 120.9(3) . . ?
C14 C13 C12 120.9(3) 7_575 . ?
C15 C14 C13 121.5(4) . . ?
C14 C15 C16 118.7(5) . . ?
C15 C16 C15 121.3(7) 7_575 . ?

loop_
_geom_bond_atom_site_label_1
_geom_bond_atom_site_label_2
_geom_bond_distance
_geom_bond_site_symmetry_2
_geom_bond_publ_flag
Co1 N4 2.159(3) . ?
Co1 N4 2.159(3) 5_766 ?
Co1 N3 2.185(3) 6_657 ?
Co1 N3 2.185(3) 2_664 ?
Co1 N1 2.194(3) 5_766 ?
Co1 N1 2.194(3) . ?
Co1 Co1 8.7400(5) ? ?
Co1 Co1 8.806(4) ? ?
Co1 Co1 8.806(4) ? ?
N1 C1 1.163(4) . ?
N2 C1 1.312(4) . ?
N2 C2 1.318(4) . ?
N3 C2 1.165(4) . ?
N3 Co1 2.185(3) ? ?
N4 C3 1.166(4) . ?
N5 C3 1.318(4) . ?
N5 C3 1.318(4) 7_575 ?
N6 C8 1.534(4) 7_575 ?
N6 C8 1.534(4) . ?
N6 C4 1.545(6) . ?
N6 C12 1.552(6) . ?
C4 C5 1.552(8) . ?
C5 C6 1.536(8) . ?
C6 C7 1.512(11) . ?
C8 C9 1.528(4) . ?
C9 C10 1.537(5) . ?
C10 C11 1.532(5) . ?
C12 C13 1.510(7) . ?
C13 C14 1.402(5) . ?
C13 C14 1.402(5) 7_575 ?
C14 C15 1.389(6) . ?
C15 C16 1.396(6) . ?
C16 C15 1.396(6) 7_575 ?

loop_
_geom_hbond_atom_site_label_D
_geom_hbond_atom_site_label_H
_geom_hbond_atom_site_label_A
_geom_hbond_distance_DH
_geom_hbond_distance_HA
_geom_hbond_distance_DA
_geom_hbond_angle_DHA
_geom_hbond_site_symmetry_A
C8 H8A N5 0.96 2.72 3.564(5) 147.5 .
C9 H9A N2 0.96 2.62 3.482(5) 149.1 1_554
